data_7044172
loop_
_publ_author_name
'He, Yan-ping'
'Yuan, Lv-Bing'
'Zhang, Jian'

_publ_section_title
;
 Polycatenation tuned microporosity of two
 metal--tris(4'-carboxybiphenyl)amine frameworks with multilayer
 structures
;
_journal_name_full 'Dalton Trans.'
_journal_paper_doi 10.1039/C7DT02976D
_journal_year 2017
_chemical_formula_sum 'C127 H86 K2 N7 O18 Zn3'
_chemical_formula_weight 2272.40
_chemical_name_systematic
;
 ?
;
_space_group_crystal_system monoclinic
_space_group_IT_number 15
_space_group_name_Hall '-C 2yc'
_space_group_name_H-M_alt 'C 1 2/c 1'
_symmetry_space_group_name_Hall '-C 2yc'
_symmetry_space_group_name_H-M 'C 1 2/c 1'
_atom_sites_solution_hydrogens geom
_atom_sites_solution_primary direct
_atom_sites_solution_secondary difmap
_audit_creation_method SHELXL-2014
_audit_update_record
;
2017-09-07 deposited with the CCDC.
2017-09-11 downloaded from the CCDC.
;
_cell_angle_alpha 90
_cell_angle_beta 98.212(6)
_cell_angle_gamma 90
_cell_formula_units_Z 4
_cell_length_a 21.6847(10)
_cell_length_b 36.8675(17)
_cell_length_c 27.338(2)
_cell_measurement_reflns_used 3285
_cell_measurement_temperature 293(2)
_cell_measurement_theta_max 20.7890
_cell_measurement_theta_min 2.5090
_cell_volume 21632(2)
_computing_cell_refinement 'CrysAlisPro 1.171.38.43f (Rigaku OD, 2015)'
_computing_data_collection 'CrysAlisPro 1.171.38.43f (Rigaku OD, 2015)'
_computing_data_reduction 'CrysAlisPro 1.171.38.43f (Rigaku OD, 2015)'
_computing_molecular_graphics 'Bruker SHELXTL'
_computing_publication_material 'Bruker SHELXTL'
_computing_structure_refinement 'SHELXL-2014 (Sheldrick, 2014)'
_computing_structure_solution 'SHELXL-2014 (Sheldrick, 2014)'
_diffrn_ambient_temperature 293(2)
_diffrn_measured_fraction_theta_full 0.508
_diffrn_measured_fraction_theta_max 0.984
_diffrn_measurement_device_type 'SuperNova, Dual, Cu at zero, Atlas'
_diffrn_measurement_method none
_diffrn_radiation_type MoK\a
_diffrn_radiation_wavelength 0.71073
_diffrn_reflns_av_R_equivalents 0.0773
_diffrn_reflns_av_unetI/netI 0.1804
_diffrn_reflns_Laue_measured_fraction_full 0.508
_diffrn_reflns_Laue_measured_fraction_max 0.984
_diffrn_reflns_limit_h_max 20
_diffrn_reflns_limit_h_min -20
_diffrn_reflns_limit_k_max 34
_diffrn_reflns_limit_k_min -35
_diffrn_reflns_limit_l_max 26
_diffrn_reflns_limit_l_min -26
_diffrn_reflns_number 22383
_diffrn_reflns_point_group_measured_fraction_full 0.508
_diffrn_reflns_point_group_measured_fraction_max 0.984
_diffrn_reflns_theta_full 25.242
_diffrn_reflns_theta_max 19.998
_diffrn_reflns_theta_min 2.505
_diffrn_source 'fine-focus sealed tube'
_diffrn_standards_interval_count none
_diffrn_standards_interval_time none
_diffrn_standards_number none
_exptl_absorpt_coefficient_mu 0.405
_exptl_absorpt_correction_T_max 1.00000
_exptl_absorpt_correction_T_min 0.48950
_exptl_absorpt_correction_type multi-scan
_exptl_absorpt_process_details none
_exptl_crystal_colour yellow
_exptl_crystal_density_diffrn 0.698
_exptl_crystal_density_method 'not measured'
_exptl_crystal_description block
_exptl_crystal_F_000 4675
_exptl_crystal_size_max 0.3
_exptl_crystal_size_mid 0.25
_exptl_crystal_size_min 0.2
_platon_squeeze_details
;

;
_refine_diff_density_max 0.658
_refine_diff_density_min -0.274
_refine_diff_density_rms 0.072
_refine_ls_extinction_method none
_refine_ls_goodness_of_fit_ref 0.898
_refine_ls_hydrogen_treatment constr
_refine_ls_matrix_type full
_refine_ls_number_parameters 711
_refine_ls_number_reflns 9945
_refine_ls_number_restraints 1514
_refine_ls_restrained_S_all 0.874
_refine_ls_R_factor_all 0.1750
_refine_ls_R_factor_gt 0.0983
_refine_ls_shift/su_max 0.047
_refine_ls_shift/su_mean 0.001
_refine_ls_structure_factor_coef Fsqd
_refine_ls_weighting_details 'w=1/[\s^2^(Fo^2^)+(0.1446P)^2^] where P=(Fo^2^+2Fc^2^)/3'
_refine_ls_weighting_scheme calc
_refine_ls_wR_factor_gt 0.2504
_refine_ls_wR_factor_ref 0.2862
_reflns_Friedel_coverage 0.000
_reflns_number_gt 4093
_reflns_number_total 9945
_reflns_threshold_expression 'I > 2\s(I)'
_cod_data_source_file c7dt02976d2.cif
_cod_data_source_block FIR-37
_cod_database_code 7044172
_shelx_space_group_comment
;
The symmetry employed for this shelxl refinement is uniquely defined
by the following loop, which should always be used as a source of
symmetry information in preference to the above space-group names.
They are only intended as comments.
;
_shelxl_version_number 2014-3

loop_
_space_group_symop_operation_xyz
'x, y, z'
'-x, y, -z+1/2'
'x+1/2, y+1/2, z'
'-x+1/2, y+1/2, -z+1/2'
'-x, -y, -z'
'x, -y, z-1/2'
'-x+1/2, -y+1/2, -z'
'x+1/2, -y+1/2, z-1/2'

loop_
_atom_site_label
_atom_site_type_symbol
_atom_site_fract_x
_atom_site_fract_y
_atom_site_fract_z
_atom_site_U_iso_or_equiv
_atom_site_adp_type
_atom_site_occupancy
_atom_site_site_symmetry_order
_atom_site_calc_flag
_atom_site_refinement_flags_posn
_atom_site_refinement_flags_adp
_atom_site_refinement_flags_occupancy
Zn1 Zn 0.5000 0.21579(5) 0.2500 0.1171(9) Uani 1 2 d S T P
Zn2 Zn 0.45526(5) 0.25155(3) 0.48042(5) 0.0720(5) Uani 1 1 d . . .
K1 K 0.48836(12) 0.27286(7) 0.35828(10) 0.1109(10) Uani 1 1 d . . .
O1 O 0.3752(3) 0.27464(19) 0.4673(3) 0.106(3) Uani 1 1 d . . .
O2 O 0.3960(4) 0.3009(2) 0.4007(3) 0.134(3) Uani 1 1 d . . .
O3 O -0.4732(3) 0.27714(14) 0.4594(2) 0.075(2) Uani 1 1 d . . .
O4 O -0.4055(3) 0.2380(2) 0.4962(4) 0.137(4) Uani 1 1 d . . .
O5 O -0.0297(4) 0.70488(18) 0.3935(3) 0.126(3) Uani 1 1 d . . .
O6 O -0.0531(3) 0.69987(15) 0.4691(3) 0.090(2) Uani 1 1 d . . .
N1 N -0.0538(3) 0.41552(17) 0.4081(3) 0.064(2) Uani 1 1 d . . .
N2 N 0.0000 0.3805(3) 0.2500 0.076(3) Uani 1 2 d S T P
N3 N 0.4741(5) 0.2516(2) 0.5564(4) 0.094(3) Uani 1 1 d . . .
N4 N 0.5305(5) 0.2374(2) 0.5760(5) 0.108(4) Uani 1 1 d . . .
C1 C -0.2657(4) 0.3329(2) 0.4417(4) 0.0751(17) Uani 1 1 d . U .
O7 O 0.4305(3) 0.24210(17) 0.2725(3) 0.091(2) Uani 1 1 d . . .
O8 O 0.4230(3) 0.25089(19) 0.1951(3) 0.106(2) Uani 1 1 d . . .
C2 C -0.0592(5) 0.5706(2) 0.4146(4) 0.0778(18) Uani 1 1 d . U .
C3 C -0.1067(4) 0.3959(2) 0.4188(4) 0.0692(16) Uani 1 1 d . U .
C4 C 0.0050(4) 0.3991(2) 0.4070(4) 0.0684(16) Uani 1 1 d . U .
C5 C 0.1155(4) 0.4019(2) 0.4137(4) 0.0769(18) Uani 1 1 d . U .
H5A H 0.1517 0.4157 0.4166 0.092 Uiso 1 1 calc R U .
C6 C 0.0595(4) 0.4199(2) 0.4141(3) 0.0704(16) Uani 1 1 d . U .
H6A H 0.0583 0.4449 0.4190 0.085 Uiso 1 1 calc R U .
C7 C 0.1209(4) 0.3656(2) 0.4094(4) 0.0703(17) Uani 1 1 d . U .
C8 C 0.1821(4) 0.3482(2) 0.4145(4) 0.0737(17) Uani 1 1 d . U .
C9 C -0.1648(4) 0.4050(2) 0.3962(4) 0.0703(17) Uani 1 1 d . U .
H9A H -0.1699 0.4249 0.3751 0.084 Uiso 1 1 calc R U .
C10 C -0.2117(4) 0.3556(2) 0.4347(4) 0.0752(17) Uani 1 1 d . U .
C11 C -0.3666(4) 0.2889(2) 0.4576(4) 0.081(2) Uani 1 1 d . U .
C12 C -0.0595(4) 0.5306(2) 0.4119(4) 0.0735(18) Uani 1 1 d . U .
C13 C 0.5920(7) 0.2254(4) 0.6583(5) 0.167(5) Uani 1 1 d . U .
H13A H 0.6209 0.2163 0.6377 0.251 Uiso 1 1 calc R U .
H13B H 0.6107 0.2451 0.6781 0.251 Uiso 1 1 calc R U .
H13C H 0.5814 0.2063 0.6795 0.251 Uiso 1 1 calc R U .
C14 C 0.4026(5) 0.2552(3) 0.2330(6) 0.089(2) Uani 1 1 d . U .
C15 C -0.2586(4) 0.2952(2) 0.4524(4) 0.0856(19) Uani 1 1 d . U .
H15A H -0.2190 0.2850 0.4550 0.103 Uiso 1 1 calc R U .
C16 C 0.3613(5) 0.2939(3) 0.4321(6) 0.086(2) Uani 1 1 d . U .
C17 C -0.0419(5) 0.6867(3) 0.4266(5) 0.086(2) Uani 1 1 d . U .
C18 C -0.0575(4) 0.4546(2) 0.4102(4) 0.0692(16) Uani 1 1 d . U .
C19 C -0.2162(4) 0.3851(2) 0.4045(4) 0.0753(18) Uani 1 1 d . U .
H19A H -0.2553 0.3921 0.3888 0.090 Uiso 1 1 calc R U .
C20 C -0.3256(4) 0.3442(2) 0.4352(4) 0.0816(19) Uani 1 1 d . U .
H20A H -0.3333 0.3683 0.4262 0.098 Uiso 1 1 calc R U .
C21 C 0.0677(4) 0.3465(2) 0.4013(4) 0.0740(18) Uani 1 1 d . U .
H21A H 0.0700 0.3215 0.3973 0.089 Uiso 1 1 calc R U .
C22 C -0.3075(4) 0.2733(3) 0.4588(4) 0.085(2) Uani 1 1 d . U .
H22A H -0.3017 0.2485 0.4640 0.102 Uiso 1 1 calc R U .
C23 C -0.0656(5) 0.6270(2) 0.4607(4) 0.088(2) Uani 1 1 d . U .
H23A H -0.0731 0.6381 0.4898 0.105 Uiso 1 1 calc R U .
C24 C 0.3000(4) 0.3134(3) 0.4230(4) 0.080(2) Uani 1 1 d . U .
C25 C -0.3758(4) 0.3228(2) 0.4410(4) 0.081(2) Uani 1 1 d . U .
H25A H -0.4160 0.3319 0.4335 0.097 Uiso 1 1 calc R U .
C26 C -0.1012(4) 0.3675(2) 0.4518(4) 0.0749(18) Uani 1 1 d . U .
H26A H -0.0626 0.3625 0.4699 0.090 Uiso 1 1 calc R U .
C27 C -0.0496(5) 0.6470(2) 0.4243(4) 0.081(2) Uani 1 1 d . U .
C28 C -0.0715(5) 0.5889(2) 0.4557(4) 0.0859(19) Uani 1 1 d . U .
H28A H -0.0842 0.5757 0.4815 0.103 Uiso 1 1 calc R U .
C29 C 0.2293(4) 0.3598(3) 0.3913(4) 0.0860(19) Uani 1 1 d . U .
H29A H 0.2233 0.3804 0.3716 0.103 Uiso 1 1 calc R U .
C30 C 0.1967(4) 0.3180(3) 0.4436(4) 0.0850(18) Uani 1 1 d . U .
H30A H 0.1657 0.3084 0.4599 0.102 Uiso 1 1 calc R U .
O9 O -0.0384(6) 0.6673(2) 0.2187(4) 0.196(5) Uani 1 1 d . . .
C31 C -0.0391(5) 0.5918(2) 0.3803(4) 0.0919(19) Uani 1 1 d . U .
H31A H -0.0257 0.5808 0.3531 0.110 Uiso 1 1 calc R U .
C32 C -0.0505(4) 0.4741(2) 0.3713(4) 0.0796(16) Uani 1 1 d . U .
H32A H -0.0446 0.4620 0.3425 0.096 Uiso 1 1 calc R U .
C33 C -0.4199(5) 0.2656(3) 0.4724(4) 0.083(2) Uani 1 1 d . U .
C34 C -0.0676(5) 0.5105(2) 0.4525(4) 0.0853(19) Uani 1 1 d . U .
H34A H -0.0730 0.5221 0.4818 0.102 Uiso 1 1 calc R U .
C35 C 0.2885(5) 0.3417(3) 0.3956(4) 0.091(2) Uani 1 1 d . U .
H35A H 0.3192 0.3507 0.3783 0.109 Uiso 1 1 calc R U .
C36 C -0.1513(4) 0.3464(2) 0.4584(4) 0.0785(19) Uani 1 1 d . U .
H36A H -0.1457 0.3259 0.4785 0.094 Uiso 1 1 calc R U .
C37 C -0.0515(4) 0.5128(2) 0.3707(4) 0.0831(18) Uani 1 1 d . U .
H37A H -0.0466 0.5254 0.3420 0.100 Uiso 1 1 calc R U .
C38 C -0.0677(4) 0.4728(2) 0.4502(4) 0.0795(17) Uani 1 1 d . U .
H38A H -0.0752 0.4598 0.4778 0.095 Uiso 1 1 calc R U .
C39 C 0.3770(7) 0.2748(3) 0.5873(5) 0.144(4) Uani 1 1 d . U .
H39A H 0.3638 0.2784 0.6190 0.217 Uiso 1 1 calc R U .
H39B H 0.3763 0.2976 0.5701 0.217 Uiso 1 1 calc R U .
H39C H 0.3493 0.2581 0.5683 0.217 Uiso 1 1 calc R U .
C40 C 0.4416(8) 0.2598(3) 0.5941(7) 0.120(3) Uani 1 1 d . U .
C41 C 0.4824(7) 0.2529(3) 0.6375(6) 0.134(4) Uani 1 1 d . U .
H41A H 0.4744 0.2577 0.6694 0.161 Uiso 1 1 calc R U .
C42 C -0.0372(5) 0.6310(3) 0.3834(4) 0.093(2) Uani 1 1 d . U .
H42A H -0.0273 0.6447 0.3571 0.112 Uiso 1 1 calc R U .
C43 C 0.5333(8) 0.2387(4) 0.6261(7) 0.129(4) Uani 1 1 d . U .
C44 C 0.0102(4) 0.3623(2) 0.3986(3) 0.0717(17) Uani 1 1 d . U .
H44A H -0.0255 0.3483 0.3912 0.086 Uiso 1 1 calc R U .
C45 C 0.1514(4) 0.3576(3) 0.2150(4) 0.0791(19) Uani 1 1 d . U .
H45A H 0.1779 0.3668 0.1941 0.095 Uiso 1 1 calc R U .
C46 C 0.0976(4) 0.3732(3) 0.2180(4) 0.0769(19) Uani 1 1 d . U .
H46A H 0.0872 0.3935 0.1983 0.092 Uiso 1 1 calc R U .
C47 C 0.0576(4) 0.3625(3) 0.2465(4) 0.0732(19) Uani 1 1 d . U .
C48 C 0.1266(4) 0.3130(3) 0.2731(4) 0.0785(19) Uani 1 1 d . U .
H48A H 0.1356 0.2917 0.2908 0.094 Uiso 1 1 calc R U .
C49 C 0.1679(4) 0.3268(3) 0.2440(4) 0.0754(17) Uani 1 1 d . U .
C50 C 0.2298(4) 0.3087(3) 0.2414(4) 0.0844(18) Uani 1 1 d . U .
C51 C 0.2524(4) 0.3051(3) 0.1971(4) 0.0850(19) Uani 1 1 d . U .
H51A H 0.2285 0.3132 0.1682 0.102 Uiso 1 1 calc R U .
C52 C 0.3422(4) 0.2738(3) 0.2353(5) 0.083(2) Uani 1 1 d . U .
C53 C 0.3101(4) 0.2895(3) 0.1946(4) 0.087(2) Uani 1 1 d . U .
H53A H 0.3268 0.2899 0.1651 0.104 Uiso 1 1 calc R U .
C54 C 0.2623(4) 0.2929(3) 0.2828(4) 0.0869(18) Uani 1 1 d . U .
H54A H 0.2457 0.2931 0.3123 0.104 Uiso 1 1 calc R U .
C55 C 0.0727(4) 0.3310(2) 0.2755(4) 0.0765(18) Uani 1 1 d . U .
H55A H 0.0455 0.3227 0.2963 0.092 Uiso 1 1 calc R U .
C56 C 0.3203(4) 0.2764(3) 0.2808(4) 0.088(2) Uani 1 1 d . U .
H56A H 0.3437 0.2674 0.3094 0.106 Uiso 1 1 calc R U .
C57 C 0.0466(5) 0.4372(2) 0.2767(4) 0.084(2) Uani 1 1 d . U .
H57A H 0.0792 0.4248 0.2954 0.101 Uiso 1 1 calc R U .
C58 C 0.0460(5) 0.4751(2) 0.2763(4) 0.087(2) Uani 1 1 d . U .
H58A H 0.0784 0.4876 0.2950 0.105 Uiso 1 1 calc R U .
C59 C 0.0000 0.4939(4) 0.2500 0.086(2) Uani 1 2 d S TU P
C60 C 0.0000 0.5320(4) 0.2500 0.098(2) Uani 1 2 d DS TU P
C61 C 0.2533(4) 0.3014(2) 0.4504(4) 0.086(2) Uani 1 1 d . U .
H61A H 0.2611 0.2824 0.4727 0.103 Uiso 1 1 calc R U .
C62 C 0.0000 0.4184(4) 0.2500 0.076(2) Uani 1 2 d S TU P
C63 C 0.0486(5) 0.5530(3) 0.2678(4) 0.109(2) Uani 1 1 d D U .
H63A H 0.0848 0.5411 0.2813 0.131 Uiso 1 1 calc R U .
C64 C 0.0000 0.6093(4) 0.2500 0.114(3) Uani 1 2 d S TU P
C65 C 0.0000 0.6554(6) 0.2500 0.126(4) Uani 1 2 d S TU P
C66 C 0.0506(6) 0.5924(3) 0.2681(4) 0.119(3) Uani 1 1 d . U .
H66A H 0.0866 0.6050 0.2806 0.142 Uiso 1 1 calc R U .

loop_
_atom_site_aniso_label
_atom_site_aniso_U_11
_atom_site_aniso_U_22
_atom_site_aniso_U_33
_atom_site_aniso_U_23
_atom_site_aniso_U_13
_atom_site_aniso_U_12
Zn1 0.0708(13) 0.0784(12) 0.211(3) 0.000 0.0510(15) 0.000
Zn2 0.0551(7) 0.0500(7) 0.1124(11) -0.0012(7) 0.0173(7) -0.0002(6)
K1 0.0918(19) 0.131(2) 0.120(2) 0.0062(18) 0.0494(18) 0.0044(17)
O1 0.056(5) 0.093(5) 0.165(8) 0.025(5) 0.004(5) 0.024(4)
O2 0.102(6) 0.193(8) 0.113(7) 0.014(6) 0.036(6) 0.068(6)
O3 0.032(4) 0.058(4) 0.130(6) 0.012(4) -0.001(4) -0.001(3)
O4 0.058(5) 0.091(5) 0.266(11) 0.087(6) 0.037(6) 0.023(4)
O5 0.196(9) 0.062(5) 0.131(7) 0.017(5) 0.054(7) -0.004(5)
O6 0.077(5) 0.056(4) 0.141(7) -0.005(4) 0.029(5) -0.015(3)
N1 0.046(5) 0.042(4) 0.106(6) 0.001(4) 0.013(5) 0.009(4)
N2 0.053(7) 0.058(7) 0.120(10) 0.000 0.022(7) 0.000
N3 0.095(8) 0.072(6) 0.116(9) 0.004(6) 0.023(7) -0.018(6)
N4 0.079(7) 0.088(7) 0.148(11) 0.045(7) -0.015(7) -0.025(6)
C1 0.046(3) 0.060(3) 0.120(4) 0.020(3) 0.013(3) 0.007(3)
O7 0.051(4) 0.093(5) 0.132(7) 0.005(5) 0.020(4) 0.017(4)
O8 0.065(5) 0.121(6) 0.133(7) -0.001(5) 0.022(5) 0.025(4)
C2 0.102(3) 0.057(3) 0.084(4) 0.001(3) 0.045(3) 0.000(3)
C3 0.058(3) 0.052(3) 0.102(3) 0.012(3) 0.026(3) -0.001(3)
C4 0.060(3) 0.054(3) 0.096(3) 0.009(3) 0.026(3) 0.004(3)
C5 0.059(3) 0.068(3) 0.107(4) 0.011(3) 0.023(3) 0.002(3)
C6 0.062(3) 0.055(3) 0.099(3) 0.010(3) 0.027(3) 0.003(3)
C7 0.056(3) 0.057(3) 0.102(4) 0.012(3) 0.027(3) 0.012(3)
C8 0.056(3) 0.066(3) 0.104(4) 0.017(3) 0.027(3) 0.008(3)
C9 0.058(3) 0.051(3) 0.106(3) 0.015(3) 0.023(3) 0.009(3)
C10 0.049(3) 0.060(3) 0.118(4) 0.018(3) 0.016(3) 0.007(3)
C11 0.050(4) 0.065(4) 0.129(4) 0.020(4) 0.013(4) 0.005(4)
C12 0.093(4) 0.052(3) 0.083(4) 0.000(3) 0.040(3) 0.002(3)
C13 0.169(9) 0.143(8) 0.176(9) 0.032(8) -0.020(8) -0.019(8)
C14 0.059(4) 0.098(5) 0.115(5) 0.006(5) 0.024(5) 0.008(4)
C15 0.053(3) 0.072(3) 0.132(4) 0.024(3) 0.015(3) 0.008(3)
C16 0.061(4) 0.083(5) 0.115(5) 0.009(4) 0.018(5) 0.011(4)
C17 0.109(5) 0.063(4) 0.095(5) 0.003(4) 0.043(4) 0.004(4)
C18 0.070(3) 0.051(3) 0.092(3) 0.005(3) 0.031(3) 0.000(3)
C19 0.051(3) 0.060(3) 0.115(4) 0.016(3) 0.012(3) 0.008(3)
C20 0.054(3) 0.063(3) 0.128(4) 0.023(3) 0.013(4) 0.009(3)
C21 0.060(3) 0.062(3) 0.104(4) 0.012(3) 0.025(3) 0.010(3)
C22 0.054(4) 0.068(4) 0.134(4) 0.020(4) 0.012(4) 0.003(4)
C23 0.116(4) 0.060(4) 0.096(4) -0.003(4) 0.047(4) 0.009(4)
C24 0.060(4) 0.071(4) 0.110(4) 0.020(4) 0.020(4) 0.014(4)
C25 0.045(3) 0.065(4) 0.132(4) 0.020(4) 0.010(4) 0.006(4)
C26 0.053(3) 0.063(3) 0.109(4) 0.014(3) 0.014(3) 0.005(3)
C27 0.113(4) 0.057(4) 0.084(4) 0.000(4) 0.049(4) 0.005(4)
C28 0.113(4) 0.062(3) 0.093(4) 0.004(3) 0.047(4) -0.002(3)
C29 0.068(3) 0.079(4) 0.113(4) 0.018(3) 0.022(4) 0.014(3)
C30 0.063(3) 0.081(4) 0.116(4) 0.016(3) 0.026(3) 0.011(3)
O9 0.262(13) 0.126(8) 0.196(11) 0.004(7) 0.017(10) 0.050(8)
C31 0.125(4) 0.066(3) 0.094(4) -0.005(3) 0.047(4) 0.002(4)
C32 0.091(3) 0.060(3) 0.095(3) -0.005(3) 0.035(3) 0.006(3)
C33 0.053(4) 0.065(4) 0.131(5) 0.024(4) 0.012(4) 0.008(4)
C34 0.110(4) 0.061(3) 0.093(4) 0.000(3) 0.042(4) 0.001(3)
C35 0.067(4) 0.091(4) 0.118(4) 0.017(4) 0.023(4) 0.014(4)
C36 0.054(3) 0.064(3) 0.119(4) 0.024(3) 0.018(4) 0.000(3)
C37 0.104(3) 0.061(3) 0.092(4) 0.003(3) 0.041(3) 0.002(3)
C38 0.091(3) 0.059(3) 0.094(3) 0.006(3) 0.034(3) 0.001(3)
C39 0.160(10) 0.123(8) 0.152(9) -0.013(7) 0.028(9) -0.010(8)
C40 0.128(8) 0.085(6) 0.139(8) 0.008(6) -0.006(7) -0.022(6)
C41 0.161(8) 0.100(6) 0.136(7) 0.012(6) -0.001(7) -0.028(7)
C42 0.127(4) 0.067(4) 0.096(4) 0.006(4) 0.050(4) -0.005(4)
C43 0.142(7) 0.103(6) 0.137(6) 0.017(5) 0.000(6) -0.019(6)
C44 0.062(3) 0.057(3) 0.100(4) 0.010(3) 0.026(3) 0.004(3)
C45 0.058(3) 0.088(4) 0.098(4) 0.013(3) 0.032(3) 0.005(3)
C46 0.062(4) 0.079(4) 0.097(4) 0.008(3) 0.034(3) 0.007(3)
C47 0.057(4) 0.070(4) 0.098(4) 0.003(3) 0.029(4) 0.003(3)
C48 0.058(3) 0.087(4) 0.096(4) 0.010(3) 0.028(3) 0.012(3)
C49 0.051(3) 0.085(3) 0.096(4) 0.006(3) 0.028(3) 0.012(3)
C50 0.059(3) 0.095(4) 0.103(4) 0.009(3) 0.024(3) 0.009(3)
C51 0.059(3) 0.099(4) 0.102(4) 0.008(4) 0.026(3) 0.013(3)
C52 0.052(4) 0.095(4) 0.106(5) 0.006(4) 0.029(4) 0.012(4)
C53 0.060(4) 0.101(4) 0.104(4) 0.006(4) 0.027(4) 0.016(4)
C54 0.062(3) 0.098(4) 0.104(4) 0.011(3) 0.024(3) 0.014(3)
C55 0.058(3) 0.081(4) 0.097(4) 0.011(3) 0.034(3) 0.004(3)
C56 0.059(4) 0.103(4) 0.106(4) 0.009(4) 0.022(4) 0.010(4)
C57 0.085(4) 0.071(4) 0.101(4) 0.001(3) 0.028(4) 0.005(3)
C58 0.097(4) 0.070(4) 0.101(4) -0.008(4) 0.038(4) -0.012(4)
C59 0.101(4) 0.065(4) 0.101(4) 0.000 0.039(4) 0.000
C60 0.113(5) 0.078(4) 0.108(5) 0.000 0.035(4) 0.000
C61 0.064(4) 0.077(4) 0.118(4) 0.020(4) 0.017(4) 0.016(4)
C62 0.070(4) 0.067(4) 0.097(5) 0.000 0.033(4) 0.000
C63 0.133(5) 0.080(5) 0.120(5) -0.004(4) 0.037(5) -0.001(4)
C64 0.138(6) 0.093(6) 0.116(6) 0.000 0.037(6) 0.000
C65 0.147(8) 0.105(8) 0.130(8) 0.000 0.038(8) 0.000
C66 0.138(6) 0.097(5) 0.127(5) -0.004(4) 0.038(5) -0.002(4)

loop_
_atom_type_symbol
_atom_type_description
_atom_type_scat_dispersion_real
_atom_type_scat_dispersion_imag
_atom_type_scat_source
C C 0.0033 0.0016 'International Tables Vol C Tables 4.2.6.8 and 6.1.1.4'
H H 0.0000 0.0000 'International Tables Vol C Tables 4.2.6.8 and 6.1.1.4'
N N 0.0061 0.0033 'International Tables Vol C Tables 4.2.6.8 and 6.1.1.4'
O O 0.0106 0.0060 'International Tables Vol C Tables 4.2.6.8 and 6.1.1.4'
Zn Zn 0.2839 1.4301 'International Tables Vol C Tables 4.2.6.8 and 6.1.1.4'
K K 0.2009 0.2494 'International Tables Vol C Tables 4.2.6.8 and 6.1.1.4'

loop_
_geom_angle_atom_site_label_1
_geom_angle_atom_site_label_2
_geom_angle_atom_site_label_3
_geom_angle
_geom_angle_site_symmetry_1
_geom_angle_site_symmetry_3
O7 Zn1 O7 120.8(4) 2_655 .
O7 Zn1 O9 124.8(4) 2_655 3_545
O7 Zn1 O9 105.7(4) . 3_545
O7 Zn1 O9 105.7(4) 2_655 4_545
O7 Zn1 O9 124.8(4) . 4_545
O9 Zn1 O9 63.4(6) 3_545 4_545
O7 Zn1 C65 119.61(19) 2_655 3_545
O7 Zn1 C65 119.61(19) . 3_545
O9 Zn1 C65 31.7(3) 3_545 3_545
O9 Zn1 C65 31.7(3) 4_545 3_545
O7 Zn1 O8 56.2(3) 2_655 2_655
O7 Zn1 O8 91.9(3) . 2_655
O9 Zn1 O8 153.4(3) 3_545 2_655
O9 Zn1 O8 90.2(3) 4_545 2_655
C65 Zn1 O8 121.88(18) 3_545 2_655
O7 Zn1 O8 91.9(3) 2_655 .
O7 Zn1 O8 56.2(3) . .
O9 Zn1 O8 90.2(3) 3_545 .
O9 Zn1 O8 153.4(3) 4_545 .
C65 Zn1 O8 121.88(18) 3_545 .
O8 Zn1 O8 116.2(4) 2_655 .
O7 Zn1 C14 108.3(3) 2_655 .
O7 Zn1 C14 28.7(4) . .
O9 Zn1 C14 98.0(4) 3_545 .
O9 Zn1 C14 145.9(4) 4_545 .
C65 Zn1 C14 124.7(3) 3_545 .
O8 Zn1 C14 106.6(3) 2_655 .
O8 Zn1 C14 27.5(3) . .
O7 Zn1 C14 28.7(4) 2_655 2_655
O7 Zn1 C14 108.3(3) . 2_655
O9 Zn1 C14 145.9(4) 3_545 2_655
O9 Zn1 C14 98.0(4) 4_545 2_655
C65 Zn1 C14 124.7(3) 3_545 2_655
O8 Zn1 C14 27.5(3) 2_655 2_655
O8 Zn1 C14 106.6(3) . 2_655
C14 Zn1 C14 110.6(5) . 2_655
O7 Zn1 K1 47.2(2) 2_655 2_655
O7 Zn1 K1 96.5(2) . 2_655
O9 Zn1 K1 103.2(3) 3_545 2_655
O9 Zn1 K1 138.3(3) 4_545 2_655
C65 Zn1 K1 124.98(5) 3_545 2_655
O8 Zn1 K1 94.1(2) 2_655 2_655
O8 Zn1 K1 47.3(2) . 2_655
C14 Zn1 K1 71.2(3) . 2_655
C14 Zn1 K1 70.8(3) 2_655 2_655
O7 Zn1 K1 96.5(2) 2_655 .
O7 Zn1 K1 47.2(2) . .
O9 Zn1 K1 138.3(3) 3_545 .
O9 Zn1 K1 103.2(3) 4_545 .
C65 Zn1 K1 124.98(5) 3_545 .
O8 Zn1 K1 47.3(2) 2_655 .
O8 Zn1 K1 94.1(2) . .
C14 Zn1 K1 70.8(3) . .
C14 Zn1 K1 71.2(3) 2_655 .
K1 Zn1 K1 110.04(9) 2_655 .
O1 Zn2 O6 110.2(3) . 3_545
O1 Zn2 O3 117.5(3) . 1_655
O6 Zn2 O3 119.0(3) 3_545 1_655
O1 Zn2 N3 103.4(4) . .
O6 Zn2 N3 99.3(3) 3_545 .
O3 Zn2 N3 104.0(3) 1_655 .
O1 Zn2 K1 91.4(3) . .
O6 Zn2 K1 95.4(3) 3_545 .
O3 Zn2 K1 49.9(2) 1_655 .
N3 Zn2 K1 153.9(3) . .
O2 K1 O8 172.1(3) . 2_655
O2 K1 O5 92.7(3) . 3_545
O8 K1 O5 93.7(3) 2_655 3_545
O2 K1 O7 104.6(2) . .
O8 K1 O7 71.8(2) 2_655 .
O5 K1 O7 81.4(2) 3_545 .
O2 K1 O3 71.5(2) . 1_655
O8 K1 O3 114.8(2) 2_655 1_655
O5 K1 O3 74.9(2) 3_545 1_655
O7 K1 O3 155.7(2) . 1_655
O2 K1 Zn2 54.47(19) . .
O8 K1 Zn2 133.4(2) 2_655 .
O5 K1 Zn2 54.26(19) 3_545 .
O7 K1 Zn2 125.14(17) . .
O3 K1 Zn2 32.88(12) 1_655 .
O2 K1 Zn1 135.7(2) . .
O8 K1 Zn1 41.88(15) 2_655 .
O5 K1 Zn1 77.76(19) 3_545 .
O7 K1 Zn1 31.65(13) . .
O3 K1 Zn1 142.23(14) 1_655 .
Zn2 K1 Zn1 131.97(8) . .
C16 O1 Zn2 121.9(9) . .
C16 O2 K1 141.7(8) . .
C33 O3 Zn2 119.6(6) . 1_455
C33 O3 K1 113.7(7) . 1_455
Zn2 O3 K1 97.2(2) 1_455 1_455
C17 O5 K1 147.7(8) . 3_455
C17 O6 Zn2 118.7(7) . 3_455
C4 N1 C3 123.0(7) . .
C4 N1 C18 118.7(7) . .
C3 N1 C18 116.6(7) . .
C62 N2 C47 117.8(5) . 2
C62 N2 C47 117.8(5) . .
C47 N2 C47 124.5(10) 2 .
C40 N3 N4 108.7(12) . .
C40 N3 Zn2 135.4(10) . .
N4 N3 Zn2 115.7(9) . .
C43 N4 N3 106.9(13) . .
C20 C1 C15 113.6(8) . .
C20 C1 C10 125.2(8) . .
C15 C1 C10 121.1(8) . .
C14 O7 Zn1 102.6(8) . .
C14 O7 K1 133.0(7) . .
Zn1 O7 K1 101.2(3) . .
C14 O8 Zn1 80.9(8) . .
C14 O8 K1 144.2(8) . 2_655
Zn1 O8 K1 90.8(2) . 2_655
C31 C2 C28 114.0(9) . .
C31 C2 C12 123.1(10) . .
C28 C2 C12 122.3(9) . .
C9 C3 C26 118.2(9) . .
C9 C3 N1 120.2(8) . .
C26 C3 N1 121.7(9) . .
C44 C4 C6 118.3(8) . .
C44 C4 N1 121.1(8) . .
C6 C4 N1 120.6(7) . .
C7 C5 C6 124.4(9) . .
C7 C5 H5A 117.8 . .
C6 C5 H5A 117.8 . .
C5 C6 C4 117.3(8) . .
C5 C6 H6A 121.3 . .
C4 C6 H6A 121.3 . .
C21 C7 C5 116.8(8) . .
C21 C7 C8 122.1(8) . .
C5 C7 C8 121.1(9) . .
C29 C8 C30 113.6(9) . .
C29 C8 C7 123.7(9) . .
C30 C8 C7 122.7(9) . .
C3 C9 C19 120.8(9) . .
C3 C9 H9A 119.6 . .
C19 C9 H9A 119.6 . .
C19 C10 C36 116.8(9) . .
C19 C10 C1 122.8(8) . .
C36 C10 C1 120.3(8) . .
C25 C11 C22 119.0(9) . .
C25 C11 C33 122.0(9) . .
C22 C11 C33 118.9(8) . .
C37 C12 C34 117.6(9) . .
C37 C12 C2 122.2(9) . .
C34 C12 C2 120.1(9) . .
C43 C13 H13A 109.5 . .
C43 C13 H13B 109.5 . .
H13A C13 H13B 109.5 . .
C43 C13 H13C 109.5 . .
H13A C13 H13C 109.5 . .
H13B C13 H13C 109.5 . .
O8 C14 O7 120.2(12) . .
O8 C14 C52 122.4(14) . .
O7 C14 C52 117.3(13) . .
O8 C14 Zn1 71.6(7) . .
O7 C14 Zn1 48.7(5) . .
C52 C14 Zn1 165.0(11) . .
C22 C15 C1 122.8(9) . .
C22 C15 H15A 118.6 . .
C1 C15 H15A 118.6 . .
O1 C16 O2 124.7(12) . .
O1 C16 C24 122.1(13) . .
O2 C16 C24 113.1(12) . .
O5 C17 O6 123.8(11) . .
O5 C17 C27 124.4(12) . .
O6 C17 C27 111.7(11) . .
C32 C18 C38 116.3(9) . .
C32 C18 N1 120.0(10) . .
C38 C18 N1 123.7(9) . .
C10 C19 C9 122.3(9) . .
C10 C19 H19A 118.8 . .
C9 C19 H19A 118.8 . .
C1 C20 C25 124.9(9) . .
C1 C20 H20A 117.6 . .
C25 C20 H20A 117.6 . .
C7 C21 C44 122.6(8) . .
C7 C21 H21A 118.7 . .
C44 C21 H21A 118.7 . .
C15 C22 C11 118.6(8) . .
C15 C22 H22A 120.7 . .
C11 C22 H22A 120.7 . .
C27 C23 C28 120.7(10) . .
C27 C23 H23A 119.7 . .
C28 C23 H23A 119.7 . .
C35 C24 C61 118.0(9) . .
C35 C24 C16 125.3(11) . .
C61 C24 C16 116.5(10) . .
C11 C25 C20 119.7(9) . .
C11 C25 H25A 120.2 . .
C20 C25 H25A 120.2 . .
C36 C26 C3 121.6(9) . .
C36 C26 H26A 119.2 . .
C3 C26 H26A 119.2 . .
C23 C27 C42 119.5(10) . .
C23 C27 C17 124.2(11) . .
C42 C27 C17 116.3(11) . .
C2 C28 C23 122.9(10) . .
C2 C28 H28A 118.5 . .
C23 C28 H28A 118.5 . .
C8 C29 C35 122.9(9) . .
C8 C29 H29A 118.5 . .
C35 C29 H29A 118.5 . .
C61 C30 C8 124.8(10) . .
C61 C30 H30A 117.6 . .
C8 C30 H30A 117.6 . .
C65 O9 Zn1 80.0(13) . 3_455
C2 C31 C42 123.3(10) . .
C2 C31 H31A 118.3 . .
C42 C31 H31A 118.3 . .
C18 C32 C37 123.7(10) . .
C18 C32 H32A 118.1 . .
C37 C32 H32A 118.1 . .
O4 C33 O3 126.6(10) . .
O4 C33 C11 117.3(10) . .
O3 C33 C11 116.0(9) . .
C12 C34 C38 120.3(10) . .
C12 C34 H34A 119.8 . .
C38 C34 H34A 119.8 . .
C24 C35 C29 121.3(10) . .
C24 C35 H35A 119.3 . .
C29 C35 H35A 119.3 . .
C26 C36 C10 120.1(8) . .
C26 C36 H36A 119.9 . .
C10 C36 H36A 119.9 . .
C12 C37 C32 119.0(10) . .
C12 C37 H37A 120.5 . .
C32 C37 H37A 120.5 . .
C18 C38 C34 122.9(10) . .
C18 C38 H38A 118.5 . .
C34 C38 H38A 118.5 . .
C40 C39 H39A 109.5 . .
C40 C39 H39B 109.5 . .
H39A C39 H39B 109.5 . .
C40 C39 H39C 109.5 . .
H39A C39 H39C 109.5 . .
H39B C39 H39C 109.5 . .
N3 C40 C41 105.4(15) . .
N3 C40 C39 124.5(15) . .
C41 C40 C39 130.0(18) . .
C43 C41 C40 109.1(18) . .
C43 C41 H41A 125.4 . .
C40 C41 H41A 125.4 . .
C27 C42 C31 119.2(10) . .
C27 C42 H42A 120.4 . .
C31 C42 H42A 120.4 . .
C41 C43 N4 109.6(17) . .
C41 C43 C13 131(2) . .
N4 C43 C13 119.0(16) . .
C21 C44 C4 120.3(9) . .
C21 C44 H44A 119.9 . .
C4 C44 H44A 119.9 . .
C46 C45 C49 118.5(10) . .
C46 C45 H45A 120.8 . .
C49 C45 H45A 120.8 . .
C47 C46 C45 125.2(10) . .
C47 C46 H46A 117.4 . .
C45 C46 H46A 117.4 . .
C46 C47 C55 117.4(9) . .
C46 C47 N2 124.0(9) . .
C55 C47 N2 118.6(9) . .
C55 C48 C49 119.0(9) . .
C55 C48 H48A 120.5 . .
C49 C48 H48A 120.5 . .
C48 C49 C45 119.4(8) . .
C48 C49 C50 121.3(9) . .
C45 C49 C50 119.3(9) . .
C54 C50 C51 118.6(10) . .
C54 C50 C49 120.3(11) . .
C51 C50 C49 120.9(10) . .
C50 C51 C53 121.3(11) . .
C50 C51 H51A 119.3 . .
C53 C51 H51A 119.3 . .
C53 C52 C56 120.1(9) . .
C53 C52 C14 121.0(12) . .
C56 C52 C14 118.9(11) . .
C52 C53 C51 119.8(11) . .
C52 C53 H53A 120.1 . .
C51 C53 H53A 120.1 . .
C50 C54 C56 120.7(11) . .
C50 C54 H54A 119.7 . .
C56 C54 H54A 119.7 . .
C48 C55 C47 120.5(9) . .
C48 C55 H55A 119.8 . .
C47 C55 H55A 119.8 . .
C52 C56 C54 118.9(10) . .
C52 C56 H56A 120.5 . .
C54 C56 H56A 120.5 . .
C62 C57 C58 120.1(11) . .
C62 C57 H57A 119.9 . .
C58 C57 H57A 119.9 . .
C59 C58 C57 121.9(11) . .
C59 C58 H58A 119.0 . .
C57 C58 H58A 119.0 . .
C58 C59 C58 117.5(14) 2 .
C58 C59 C60 121.2(7) 2 .
C58 C59 C60 121.2(7) . .
C63 C60 C63 109.5(15) 2 .
C63 C60 C59 125.3(7) 2 .
C63 C60 C59 125.3(7) . .
C30 C61 C24 119.2(9) . .
C30 C61 H61A 120.4 . .
C24 C61 H61A 120.4 . .
C57 C62 C57 118.4(14) . 2
C57 C62 N2 120.8(7) . .
C57 C62 N2 120.8(7) 2 .
C60 C63 C66 127.0(12) . .
C60 C63 H63A 116.5 . .
C66 C63 H63A 116.5 . .
C66 C64 C66 122.8(18) 2 .
C66 C64 C65 118.6(9) 2 .
C66 C64 C65 118.6(9) . .
O9 C65 O9 137(2) . 2
O9 C65 C64 111.7(12) . .
O9 C65 C64 111.7(12) 2 .
O9 C65 Zn1 68.3(12) . 3_455
O9 C65 Zn1 68.3(12) 2 3_455
C64 C65 Zn1 180.0 . 3_455
C64 C66 C63 116.9(14) . .
C64 C66 H66A 121.6 . .
C63 C66 H66A 121.5 . .

loop_
_geom_bond_atom_site_label_1
_geom_bond_atom_site_label_2
_geom_bond_distance
_geom_bond_site_symmetry_2
Zn1 O7 1.963(6) 2_655
Zn1 O7 1.963(6) .
Zn1 O9 2.100(11) 3_545
Zn1 O9 2.100(11) 4_545
Zn1 C65 2.23(2) 3_545
Zn1 O8 2.450(7) 2_655
Zn1 O8 2.450(7) .
Zn1 C14 2.550(12) .
Zn1 C14 2.550(12) 2_655
Zn1 K1 3.669(3) 2_655
Zn1 K1 3.670(3) .
Zn2 O1 1.920(7) .
Zn2 O6 1.934(6) 3_545
Zn2 O3 1.971(6) 1_655
Zn2 N3 2.059(10) .
Zn2 K1 3.601(3) .
K1 O2 2.662(8) .
K1 O8 2.698(9) 2_655
K1 O5 2.733(8) 3_545
K1 O7 2.743(8) .
K1 O3 2.775(7) 1_655
O1 C16 1.200(13) .
O2 C16 1.246(13) .
O3 C33 1.235(11) .
O3 Zn2 1.971(6) 1_455
O3 K1 2.775(7) 1_455
O4 C33 1.223(11) .
O5 C17 1.186(12) .
O5 K1 2.733(8) 3_455
O6 C17 1.315(12) .
O6 Zn2 1.934(6) 3_455
N1 C4 1.417(10) .
N1 C3 1.421(10) .
N1 C18 1.445(10) .
N2 C62 1.397(15) .
N2 C47 1.430(10) 2
N2 C47 1.430(10) .
N3 C40 1.363(17) .
N3 N4 1.366(11) .
N4 C43 1.364(17) .
C1 C20 1.351(11) .
C1 C15 1.426(11) .
C1 C10 1.473(11) .
O7 C14 1.256(13) .
O8 C14 1.194(13) .
O8 K1 2.698(9) 2_655
C2 C31 1.342(12) .
C2 C28 1.369(12) .
C2 C12 1.474(12) .
C3 C9 1.363(11) .
C3 C26 1.376(11) .
C4 C44 1.384(11) .
C4 C6 1.399(11) .
C5 C7 1.350(11) .
C5 C6 1.385(11) .
C5 H5A 0.9300 .
C6 H6A 0.9300 .
C7 C21 1.343(11) .
C7 C8 1.463(11) .
C8 C29 1.349(12) .
C8 C30 1.378(12) .
C9 C19 1.378(11) .
C9 H9A 0.9300 .
C10 C19 1.363(11) .
C10 C36 1.416(11) .
C11 C25 1.336(11) .
C11 C22 1.400(12) .
C11 C33 1.541(13) .
C12 C37 1.338(11) .
C12 C34 1.366(12) .
C13 C43 1.521(18) .
C13 H13A 0.9600 .
C13 H13B 0.9600 .
C13 H13C 0.9600 .
C14 C52 1.488(14) .
C15 C22 1.363(11) .
C15 H15A 0.9300 .
C16 C24 1.502(14) .
C17 C27 1.474(13) .
C18 C32 1.311(12) .
C18 C38 1.326(12) .
C19 H19A 0.9300 .
C20 C25 1.371(11) .
C20 H20A 0.9300 .
C21 C44 1.369(11) .
C21 H21A 0.9300 .
C22 H22A 0.9300 .
C23 C27 1.322(12) .
C23 C28 1.417(11) .
C23 H23A 0.9300 .
C24 C35 1.287(12) .
C24 C61 1.414(12) .
C25 H25A 0.9300 .
C26 C36 1.370(11) .
C26 H26A 0.9300 .
C27 C42 1.326(12) .
C28 H28A 0.9300 .
C29 C35 1.436(12) .
C29 H29A 0.9300 .
C30 C61 1.360(11) .
C30 H30A 0.9300 .
O9 C65 1.188(11) .
O9 Zn1 2.100(11) 3_455
C31 C42 1.447(12) .
C31 H31A 0.9300 .
C32 C37 1.425(11) .
C32 H32A 0.9300 .
C34 C38 1.391(11) .
C34 H34A 0.9300 .
C35 H35A 0.9300 .
C36 H36A 0.9300 .
C37 H37A 0.9300 .
C38 H38A 0.9300 .
C39 C40 1.492(17) .
C39 H39A 0.9600 .
C39 H39B 0.9600 .
C39 H39C 0.9600 .
C40 C41 1.399(17) .
C41 C43 1.300(18) .
C41 H41A 0.9300 .
C42 H42A 0.9300 .
C44 H44A 0.9300 .
C45 C46 1.313(11) .
C45 C49 1.402(12) .
C45 H45A 0.9300 .
C46 C47 1.308(11) .
C46 H46A 0.9300 .
C47 C55 1.416(12) .
C48 C55 1.355(11) .
C48 C49 1.376(12) .
C48 H48A 0.9300 .
C49 C50 1.509(12) .
C50 C54 1.373(12) .
C50 C51 1.377(13) .
C51 C53 1.387(12) .
C51 H51A 0.9300 .
C52 C53 1.356(13) .
C52 C56 1.399(13) .
C53 H53A 0.9300 .
C54 C56 1.404(12) .
C54 H54A 0.9300 .
C55 H55A 0.9300 .
C56 H56A 0.9300 .
C57 C62 1.350(10) .
C57 C58 1.397(11) .
C57 H57A 0.9300 .
C58 C59 1.337(10) .
C58 H58A 0.9300 .
C59 C58 1.337(10) 2
C59 C60 1.407(18) .
C60 C63 1.341(8) 2
C60 C63 1.341(8) .
C61 H61A 0.9300 .
C62 C57 1.350(10) 2
C63 C66 1.454(13) .
C63 H63A 0.9300 .
C64 C66 1.295(12) 2
C64 C66 1.295(12) .
C64 C65 1.70(3) .
C65 O9 1.188(11) 2
C65 Zn1 2.23(2) 3_455
C66 H66A 0.9300 .

loop_
_platon_squeeze_void_nr
_platon_squeeze_void_average_x
_platon_squeeze_void_average_y
_platon_squeeze_void_average_z
_platon_squeeze_void_volume
_platon_squeeze_void_count_electrons
1 0.000 0.000 -0.005 6442.3 165.2
2 0.500 0.500 -0.012 6442.3 165.2
